data_2208532
loop_
_publ_author_name
'Lemmerer, Andreas'
'Billing, David G.'

_publ_section_title
;
 1-Naphthylammonium triiodoplumbate(II)
;
_journal_coeditor_code BT2043
_journal_issue 4
_journal_name_full 'Acta Crystallographica Section E'
_journal_page_first m904
_journal_page_last m906
_journal_paper_doi 10.1107/S1600536806011032
_journal_volume 62
_journal_year 2006
_chemical_formula_iupac '(C10 H7 N H3) [Pb I3]'
_chemical_formula_moiety 'C10 H10 N, I3 Pb'
_chemical_formula_sum 'C10 H10 I3 N Pb'
_chemical_formula_weight 732.08
_chemical_name_systematic
;
(1-naphthylammonium) triiodoplumbate(II)
;
_space_group_IT_number 61
_symmetry_cell_setting orthorhombic
_symmetry_space_group_name_Hall '-P 2ac 2ab'
_symmetry_space_group_name_H-M 'P b c a'
_audit_creation_method 'WinGX routine CIF_UPDATE'
_cell_angle_alpha 90
_cell_angle_beta 90
_cell_angle_gamma 90
_cell_formula_units_Z 8
_cell_length_a 15.546(4)
_cell_length_b 7.8944(19)
_cell_length_c 25.522(7)
_cell_measurement_reflns_used 796
_cell_measurement_temperature 293(2)
_cell_measurement_theta_max 28.072
_cell_measurement_theta_min 3.452
_cell_volume 3132.2(14)
_computing_cell_refinement 'SAINT-Plus, (Bruker, 1999)'
_computing_data_collection 'SMART-NT (Bruker, 1998)'
_computing_data_reduction SAINT-Plus
_computing_molecular_graphics
;
Ortep-3 for Windows (Farrugia, 1997) and DIAMOND (Brandenburg,
1999)
;
_computing_publication_material
;
WinGX publication routines (Farrugia, 1999) and PLATON (Spek,
2003)
;
_computing_structure_refinement 'SHELXL-97 (Sheldrick, 1997)'
_computing_structure_solution 'SHELXS-97 (Sheldrick, 1990)'
_diffrn_measured_fraction_theta_full 0.987
_diffrn_measured_fraction_theta_max 0.987
_diffrn_measurement_device_type 'Bruker SMART CCD area-detector'
_diffrn_measurement_method 'phi and omega scans'
_diffrn_radiation_type MoK\a
_diffrn_radiation_wavelength 0.71073
_diffrn_reflns_av_R_equivalents 0.0723
_diffrn_reflns_limit_h_max 15
_diffrn_reflns_limit_h_min -18
_diffrn_reflns_limit_k_max 9
_diffrn_reflns_limit_k_min -9
_diffrn_reflns_limit_l_max 25
_diffrn_reflns_limit_l_min -29
_diffrn_reflns_number 9144
_diffrn_reflns_theta_full 25
_diffrn_reflns_theta_max 25
_diffrn_reflns_theta_min 1.6
_exptl_absorpt_coefficient_mu 16.661
_exptl_absorpt_correction_T_max 0.5263
_exptl_absorpt_correction_T_min 0.0672
_exptl_absorpt_correction_type integration
_exptl_absorpt_process_details '(XPREP; Bruker, 1999)'
_exptl_crystal_colour yellow
_exptl_crystal_density_diffrn 3.105
_exptl_crystal_density_method 'not measured'
_exptl_crystal_description rhomboid
_exptl_crystal_F_000 2544
_exptl_crystal_size_max 0.18
_exptl_crystal_size_mid 0.14
_exptl_crystal_size_min 0.04
_refine_diff_density_max 0.876
_refine_diff_density_min -0.968
_refine_ls_extinction_coef 0.00082(3)
_refine_ls_extinction_expression Fc^*^=kFc[1+0.001xFc^2^\l^3^/sin(2\q)]^-1/4^
_refine_ls_extinction_method SHELXL97
_refine_ls_goodness_of_fit_ref 0.959
_refine_ls_hydrogen_treatment constr
_refine_ls_matrix_type full
_refine_ls_number_parameters 138
_refine_ls_number_reflns 2729
_refine_ls_number_restraints 100
_refine_ls_restrained_S_all 0.949
_refine_ls_R_factor_gt 0.0363
_refine_ls_shift/su_max 0.001
_refine_ls_structure_factor_coef Fsqd
_refine_ls_weighting_details 'calc w=1/[\s^2^(Fo^2^)+(0.0299P)^2^] where P=(Fo^2^+2Fc^2^)/3'
_refine_ls_weighting_scheme calc
_refine_ls_wR_factor_ref 0.0787
_reflns_number_gt 1618
_reflns_number_total 2729
_reflns_threshold_expression I>2\s(I)
_cod_data_source_file bt2043.cif
_cod_data_source_block I
_cod_depositor_comments
;
The following automatic conversions were performed:
'_symmetry_cell_setting' value 'Orthorhombic' changed to 'orthorhombic'
according to '/home/saulius/struct/CIF-dictionaries/cif_core.dic'
dictionary named 'cif_core.dic' version 2.4.1 from 2010-06-29.

Automatic conversion script
Id: cif_fix_enum 1527 2010-12-29 10:47:43Z saulius 

The following automatic conversions were performed:

'_symmetry_cell_setting' value 'Orthorhombic' changed to
'orthorhombic' according to
/home/saulius/struct/CIF-dictionaries/cif_core.dic dictionary named
'cif_core.dic' version 2.4.1 from 2010-06-29.

Automatic conversion script
Id: cif_fix_values 1715 2011-07-08 13:25:40Z adriana 
;
_cod_database_code 2208532
_cod_database_fobs_code 2208532

loop_
_symmetry_equiv_pos_as_xyz
'x, y, z'
'-x+1/2, -y, z+1/2'
'-x, y+1/2, -z+1/2'
'x+1/2, -y+1/2, -z'
'-x, -y, -z'
'x-1/2, y, -z-1/2'
'x, -y-1/2, z-1/2'
'-x-1/2, y-1/2, z'

loop_
_atom_site_type_symbol
_atom_site_label
_atom_site_fract_x
_atom_site_fract_y
_atom_site_fract_z
_atom_site_U_iso_or_equiv
_atom_site_adp_type
_atom_site_calc_flag
_atom_site_refinement_flags
_atom_site_occupancy
C C1 0.5883(7) 0.7205(14) 0.3786(5) 0.050(2) Uani d U 1
C C2 0.6197(8) 0.5629(15) 0.3869(6) 0.070(3) Uani d U 1
H H2 0.6139 0.5091 0.4191 0.084 Uiso calc R 1
C C3 0.6619(9) 0.4834(17) 0.3441(7) 0.087(4) Uani d U 1
H H3 0.6856 0.3763 0.3488 0.104 Uiso calc R 1
C C4 0.6685(9) 0.5574(17) 0.2975(6) 0.080(3) Uani d U 1
H H4 0.6965 0.501 0.2704 0.096 Uiso calc R 1
C C4A 0.6333(8) 0.7228(16) 0.2881(5) 0.064(3) Uani d U 1
C C5 0.6396(9) 0.8018(19) 0.2402(6) 0.087(4) Uani d U 1
H H5 0.6661 0.7461 0.2125 0.104 Uiso calc R 1
C C6 0.6081(9) 0.9574(19) 0.2331(6) 0.091(4) Uani d U 1
H H6 0.6128 1.0063 0.2001 0.109 Uiso calc R 1
C C7 0.5679(8) 1.0518(18) 0.2736(6) 0.082(4) Uani d U 1
H H7 0.5465 1.16 0.2674 0.098 Uiso calc R 1
C C8 0.5615(7) 0.9775(14) 0.3228(6) 0.063(3) Uani d U 1
H H8 0.537 1.0373 0.3505 0.076 Uiso calc R 1
C C8A 0.5922(6) 0.8109(12) 0.3309(5) 0.047(2) Uani d U 1
N N1 0.5386(5) 0.7989(12) 0.4221(4) 0.062(3) Uani d U 1
H H1A 0.5605 0.9002 0.4294 0.093 Uiso calc R 1
H H1B 0.5416 0.733 0.4503 0.093 Uiso calc R 1
H H1C 0.4839 0.8103 0.4124 0.093 Uiso calc R 1
I I3 0.33263(5) 0.85653(8) 0.35957(3) 0.0448(2) Uani d . 1
I I2 0.33705(6) 0.85727(9) 0.52951(3) 0.0607(3) Uani d . 1
I I1 0.08577(4) 0.85248(9) 0.44295(3) 0.0496(2) Uani d . 1
Pb Pb1 0.25067(3) 1.09814(4) 0.443837(17) 0.03943(16) Uani d . 1

loop_
_atom_site_aniso_label
_atom_site_aniso_U_11
_atom_site_aniso_U_22
_atom_site_aniso_U_33
_atom_site_aniso_U_12
_atom_site_aniso_U_13
_atom_site_aniso_U_23
C1 0.036(6) 0.058(5) 0.055(5) -0.018(5) -0.001(5) 0.006(4)
C2 0.065(8) 0.068(6) 0.077(8) -0.011(6) -0.009(6) 0.016(5)
C3 0.086(9) 0.075(7) 0.101(9) 0.019(7) -0.013(8) -0.003(5)
C4 0.079(8) 0.078(6) 0.085(8) 0.000(6) 0.006(8) -0.021(6)
C4A 0.059(7) 0.076(6) 0.057(6) -0.016(5) 0.008(6) -0.004(4)
C5 0.088(9) 0.111(8) 0.060(6) -0.021(7) 0.022(7) 0.003(6)
C6 0.090(9) 0.114(8) 0.068(8) -0.029(8) 0.012(7) 0.034(7)
C7 0.069(8) 0.086(7) 0.091(9) -0.011(7) 0.003(7) 0.035(6)
C8 0.047(6) 0.068(5) 0.074(7) -0.004(5) 0.005(6) 0.016(5)
C8A 0.037(5) 0.051(5) 0.052(5) -0.021(4) 0.001(5) 0.001(4)
N1 0.060(6) 0.084(6) 0.042(5) -0.031(5) -0.003(4) -0.007(5)
I3 0.0510(4) 0.0449(4) 0.0386(5) -0.0007(4) 0.0065(4) 0.0014(4)
I2 0.0862(6) 0.0414(4) 0.0544(6) 0.0028(4) -0.0297(5) 0.0016(4)
I1 0.0371(4) 0.0531(4) 0.0586(6) 0.0009(4) 0.0003(4) 0.0069(5)
Pb1 0.0429(3) 0.02903(19) 0.0464(3) 0.00154(18) -0.0015(3) 0.0015(2)

loop_
_atom_type_symbol
_atom_type_description
_atom_type_scat_dispersion_real
_atom_type_scat_dispersion_imag
_atom_type_scat_source
C C 0.0033 0.0016 'International Tables Vol C Tables 4.2.6.8 and 6.1.1.4'
H H 0 0 'International Tables Vol C Tables 4.2.6.8 and 6.1.1.4'
N N 0.0061 0.0033 'International Tables Vol C Tables 4.2.6.8 and 6.1.1.4'
I I -0.4742 1.8119 'International Tables Vol C Tables 4.2.6.8 and 6.1.1.4'
Pb Pb -3.3944 10.1111 'International Tables Vol C Tables 4.2.6.8 and 6.1.1.4'

loop_
_geom_angle_atom_site_label_1
_geom_angle_atom_site_label_2
_geom_angle_atom_site_label_3
_geom_angle_site_symmetry_1
_geom_angle_site_symmetry_3
_geom_angle
C2 C1 C8A . . 125.7(12)
C2 C1 N1 . . 117.0(12)
C8A C1 N1 . . 117.1(10)
C1 C2 C3 . . 116.9(14)
C1 C2 H2 . . 121.5
C3 C2 H2 . . 121.5
C4 C3 C2 . . 122.0(14)
C4 C3 H3 . . 119
C2 C3 H3 . . 119
C3 C4 C4A . . 121.2(14)
C3 C4 H4 . . 119.4
C4A C4 H4 . . 119.4
C5 C4A C4 . . 122.1(14)
C5 C4A C8A . . 119.0(13)
C4 C4A C8A . . 118.8(13)
C6 C5 C4A . . 120.8(15)
C6 C5 H5 . . 119.6
C4A C5 H5 . . 119.6
C5 C6 C7 . . 123.1(15)
C5 C6 H6 . . 118.5
C7 C6 H6 . . 118.5
C8 C7 C6 . . 117.9(13)
C8 C7 H7 . . 121
C6 C7 H7 . . 121
C7 C8 C8A . . 119.9(13)
C7 C8 H8 . . 120
C8A C8 H8 . . 120
C1 C8A C8 . . 125.4(12)
C1 C8A C4A . . 115.3(10)
C8 C8A C4A . . 119.3(12)
C1 N1 H1A . . 109.5
C1 N1 H1B . . 109.5
H1A N1 H1B . . 109.5
C1 N1 H1C . . 109.5
H1A N1 H1C . . 109.5
H1B N1 H1C . . 109.5
Pb1 I3 Pb1 . 8_655 76.44(3)
Pb1 I2 Pb1 . 8_655 74.98(3)
Pb1 I1 Pb1 . 8_655 75.40(2)
I3 Pb1 I2 . . 86.37(3)
I3 Pb1 I1 . . 87.27(3)
I2 Pb1 I1 . . 88.91(3)
I3 Pb1 I3 . 8_665 95.16(3)
I2 Pb1 I3 . 8_665 177.41(2)
I1 Pb1 I3 . 8_665 93.24(3)
I3 Pb1 I1 . 8_665 93.04(3)
I2 Pb1 I1 . 8_665 92.51(3)
I1 Pb1 I1 . 8_665 178.57(3)
I3 Pb1 I1 8_665 8_665 85.34(2)
I3 Pb1 I2 . 8_665 178.49(3)
I2 Pb1 I2 . 8_665 95.13(4)
I1 Pb1 I2 . 8_665 92.82(3)
I3 Pb1 I2 8_665 8_665 83.33(3)
I1 Pb1 I2 8_665 8_665 86.82(3)

loop_
_geom_bond_atom_site_label_1
_geom_bond_atom_site_label_2
_geom_bond_site_symmetry_2
_geom_bond_distance
_geom_bond_publ_flag
C1 C2 . 1.353(15) ?
C1 C8A . 1.414(15) ?
C1 N1 . 1.486(14) ?
C2 C3 . 1.421(18) ?
C2 H2 . 0.93 ?
C3 C4 . 1.330(19) ?
C3 H3 . 0.93 ?
C4 C4A . 1.435(17) ?
C4 H4 . 0.93 ?
C4A C5 . 1.376(17) ?
C4A C8A . 1.442(16) ?
C5 C6 . 1.335(19) ?
C5 H5 . 0.93 ?
C6 C7 . 1.42(2) ?
C6 H6 . 0.93 ?
C7 C8 . 1.390(18) ?
C7 H7 . 0.93 ?
C8 C8A . 1.415(14) ?
C8 H8 . 0.93 ?
N1 H1A . 0.89 ?
N1 H1B . 0.89 ?
N1 H1C . 0.89 ?
I3 Pb1 . 3.1443(10) y
I3 Pb1 8_655 3.2347(9) y
I2 Pb1 . 3.1938(10) y
I2 Pb1 8_655 3.2903(10) y
I1 Pb1 . 3.2146(10) y
I1 Pb1 8_655 3.2401(10) y
Pb1 I3 8_665 3.2347(9) ?
Pb1 I1 8_665 3.2401(10) ?
Pb1 I2 8_665 3.2902(10) ?

loop_
_geom_hbond_atom_site_label_D
_geom_hbond_atom_site_label_H
_geom_hbond_atom_site_label_A
_geom_hbond_site_symmetry_A
_geom_hbond_distance_DH
_geom_hbond_distance_HA
_geom_hbond_distance_DA
_geom_hbond_angle_DHA
N1 H1A I2 5_676 0.89 2.7 3.554(8) 160.9
N1 H1B I1 4_566 0.89 2.89 3.719(10) 155.9
N1 H1C I3 . 0.89 2.74 3.606(9) 166.2

loop_
_geom_torsion_atom_site_label_1
_geom_torsion_atom_site_label_2
_geom_torsion_atom_site_label_3
_geom_torsion_atom_site_label_4
_geom_torsion_site_symmetry_1
_geom_torsion_site_symmetry_4
_geom_torsion
C8A C1 C2 C3 . . 1.5(18)
N1 C1 C2 C3 . . 175.7(10)
C1 C2 C3 C4 . . -2(2)
C2 C3 C4 C4A . . 0(2)
C3 C4 C4A C5 . . 179.9(14)
C3 C4 C4A C8A . . 2(2)
C4 C4A C5 C6 . . -178.3(13)
C8A C4A C5 C6 . . 0(2)
C4A C5 C6 C7 . . 1(2)
C5 C6 C7 C8 . . 0(2)
C6 C7 C8 C8A . . -1.9(18)
C2 C1 C8A C8 . . -178.1(11)
N1 C1 C8A C8 . . 7.7(15)
C2 C1 C8A C4A . . 0.3(16)
N1 C1 C8A C4A . . -173.8(9)
C7 C8 C8A C1 . . -179.0(11)
C7 C8 C8A C4A . . 2.6(16)
C5 C4A C8A C1 . . 179.8(11)
C4 C4A C8A C1 . . -1.9(16)
C5 C4A C8A C8 . . -1.7(17)
C4 C4A C8A C8 . . 176.6(10)
Pb1 I3 Pb1 I2 8_655 . 45.74(2)
Pb1 I3 Pb1 I1 8_655 . -43.34(2)
Pb1 I3 Pb1 I3 8_655 8_665 -136.35(3)
Pb1 I3 Pb1 I1 8_655 8_665 138.06(2)
Pb1 I2 Pb1 I3 8_655 . -45.12(2)
Pb1 I2 Pb1 I1 8_655 . 42.21(2)
Pb1 I2 Pb1 I1 8_655 8_665 -138.02(2)
Pb1 I2 Pb1 I2 8_655 8_665 134.95(3)
Pb1 I1 Pb1 I3 8_655 . 43.50(2)
Pb1 I1 Pb1 I2 8_655 . -42.92(2)
Pb1 I1 Pb1 I3 8_655 8_665 138.52(2)
Pb1 I1 Pb1 I2 8_655 8_665 -138.01(2)
